data_7059565
loop_
_publ_author_name
'Elsayed Moussa, Mehdi'
'Marquardt, Christian'
'Hegen, Oliver'
'Seidl, Michael'
'Scheer, Manfred'

_publ_section_title
;
 A new family of silver(i) complexes stabilised by the phosphanylborane
 (C6H5)2PBH2&#x00B7;N(CH3)3
;
_journal_issue 33
_journal_name_full 'New Journal of Chemistry'
_journal_page_first 14916
_journal_page_last 14919
_journal_paper_doi 10.1039/D0NJ01679A
_journal_volume 45
_journal_year 2021
_chemical_absolute_configuration unk
_chemical_formula_moiety 'C15 H21 Ag B N P, B F4'
_chemical_formula_sum 'C15 H21 Ag B2 F4 N P'
_chemical_formula_weight 451.825
_space_group_crystal_system orthorhombic
_space_group_IT_number 19
_space_group_name_Hall 'P 2ac 2ab'
_space_group_name_H-M_alt 'P 21 21 21'
_symmetry_Int_Tables_number 19
_atom_sites_solution_primary dual
_audit_creation_date 2020-01-30
_audit_creation_method
;
Olex2 1.3-alpha
(compiled Nov 21 2019 18:26:39 for OlexSys, GUI svn.r6003)
;
_audit_update_record
;
2020-04-03 deposited with the CCDC.	2020-05-04 downloaded from the CCDC.
;
_cell_angle_alpha 90
_cell_angle_beta 90
_cell_angle_gamma 90
_cell_formula_units_Z 4
_cell_length_a 11.1197(2)
_cell_length_b 12.5198(2)
_cell_length_c 12.7040(2)
_cell_measurement_reflns_used 3759
_cell_measurement_temperature 123.05(10)
_cell_measurement_theta_max 66.3483
_cell_measurement_theta_min 3.4761
_cell_volume 1768.61(5)
_computing_cell_refinement
;
CrysAlisPro, Agilent Technologies,
Version 1.171.36.21 (release 14-08-2012 CrysAlis171 .NET)
(compiled Sep 14 2012,17:21:16)
;
_computing_data_collection
;
CrysAlisPro, Agilent Technologies,
Version 1.171.36.21 (release 14-08-2012 CrysAlis171 .NET)
(compiled Sep 14 2012,17:21:16)
;
_computing_data_reduction
;
CrysAlisPro, Agilent Technologies,
Version 1.171.36.21 (release 14-08-2012 CrysAlis171 .NET)
(compiled Sep 14 2012,17:21:16)
;
_computing_molecular_graphics 'Olex2 1.3-alpha (Dolomanov et al., 2009)'
_computing_publication_material 'Olex2 1.3-alpha (Dolomanov et al., 2009)'
_computing_structure_refinement 'olex2.refine 1.3-alpha (Bourhis et al., 2015)'
_computing_structure_solution 'SHELXT 2014/5 (Sheldrick, 2014)'
_diffrn_ambient_temperature 123.05(10)
_diffrn_detector_area_resol_mean 10.5431
_diffrn_measured_fraction_theta_full 0.9972
_diffrn_measured_fraction_theta_max 0.9972
_diffrn_measurement_details
;
#__ type_ start__ end____ width___ exp.time_
  1 omega   15.00  114.00   0.5000   13.0000
omega____ theta____ kappa____ phi______ frames
    -       41.4431   77.0000 -120.0000 198

#__ type_ start__ end____ width___ exp.time_
  2 omega   49.00   75.00   0.5000   13.0000
omega____ theta____ kappa____ phi______ frames
    -       41.4431 -134.0000  -13.0000 52

#__ type_ start__ end____ width___ exp.time_
  3 omega -109.00  -84.00   0.5000   50.0000
omega____ theta____ kappa____ phi______ frames
    -      -83.0000  135.0000 -127.0000 50

#__ type_ start__ end____ width___ exp.time_
  4 omega   15.00   44.00   0.5000   50.0000
omega____ theta____ kappa____ phi______ frames
    -       93.5000  -77.0000  -60.0000 58

#__ type_ start__ end____ width___ exp.time_
  5 omega   66.00  166.00   0.5000   50.0000
omega____ theta____ kappa____ phi______ frames
    -       93.5000   30.0000  150.0000 200

#__ type_ start__ end____ width___ exp.time_
  6 omega   76.00  113.00   0.5000   50.0000
omega____ theta____ kappa____ phi______ frames
    -       93.5000  -77.0000  -60.0000 74

#__ type_ start__ end____ width___ exp.time_
  7 omega   35.00   77.00   0.5000   50.0000
omega____ theta____ kappa____ phi______ frames
    -       93.5000  -45.0000   30.0000 84

#__ type_ start__ end____ width___ exp.time_
  8 omega   68.00  100.00   0.5000   50.0000
omega____ theta____ kappa____ phi______ frames
    -       93.5000 -134.0000  -13.0000 64

#__ type_ start__ end____ width___ exp.time_
  9 omega   24.00   64.00   0.5000   50.0000
omega____ theta____ kappa____ phi______ frames
    -       93.5000  -61.0000 -150.0000 80

#__ type_ start__ end____ width___ exp.time_
 10 omega   86.00  123.00   0.5000   50.0000
omega____ theta____ kappa____ phi______ frames
    -       93.5000  -61.0000 -150.0000 74

#__ type_ start__ end____ width___ exp.time_
 11 omega   50.00  102.00   0.5000   50.0000
omega____ theta____ kappa____ phi______ frames
    -       93.5000   15.0000   90.0000 104

#__ type_ start__ end____ width___ exp.time_
 12 omega   12.00   26.00   0.5000   13.0000
omega____ theta____ kappa____ phi______ frames
    -       41.4431   57.0000    0.0000 28
;
_diffrn_measurement_device_type 'Xcalibur, Ruby, Gemini ultra'
_diffrn_measurement_method '\w scans'
_diffrn_orient_matrix_UB_11 0.1301840000
_diffrn_orient_matrix_UB_12 0.0090153000
_diffrn_orient_matrix_UB_13 0.0404866000
_diffrn_orient_matrix_UB_21 0.0473722000
_diffrn_orient_matrix_UB_22 -0.0229312000
_diffrn_orient_matrix_UB_23 -0.1116689000
_diffrn_orient_matrix_UB_31 -0.0007046000
_diffrn_orient_matrix_UB_32 0.1205717000
_diffrn_orient_matrix_UB_33 -0.0243859000
_diffrn_radiation_monochromator mirror
_diffrn_radiation_type 'Cu K\a'
_diffrn_radiation_wavelength 1.54178
_diffrn_reflns_av_R_equivalents 0.0342
_diffrn_reflns_av_unetI/netI 0.0351
_diffrn_reflns_Laue_measured_fraction_full 0.9972
_diffrn_reflns_Laue_measured_fraction_max 0.9972
_diffrn_reflns_limit_h_max 12
_diffrn_reflns_limit_h_min -13
_diffrn_reflns_limit_k_max 14
_diffrn_reflns_limit_k_min -10
_diffrn_reflns_limit_l_max 15
_diffrn_reflns_limit_l_min -14
_diffrn_reflns_number 5953
_diffrn_reflns_point_group_measured_fraction_full 0.9430
_diffrn_reflns_point_group_measured_fraction_max 0.9430
_diffrn_reflns_theta_full 66.4518
_diffrn_reflns_theta_max 66.45
_diffrn_reflns_theta_min 4.96
_diffrn_source 'Enhance Ultra (Cu) X-ray Source'
_exptl_absorpt_coefficient_mu 10.335
_exptl_absorpt_correction_T_max 1.00000
_exptl_absorpt_correction_T_min 0.86424
_exptl_absorpt_correction_type multi-scan
_exptl_absorpt_process_details
;
CrysAlisPro, Agilent Technologies,
Version 1.171.36.21 (release 14-08-2012 CrysAlis171 .NET)
(compiled Sep 14 2012,17:21:16)
Empirical absorption correction using spherical harmonics,
 implemented in SCALE3 ABSPACK scaling algorithm.
;
_exptl_crystal_colour colourless
_exptl_crystal_colour_primary colourless
_exptl_crystal_density_diffrn 1.697
_exptl_crystal_description needle
_exptl_crystal_F_000 909.178
_exptl_crystal_size_max 0.226
_exptl_crystal_size_mid 0.041
_exptl_crystal_size_min 0.0393
_refine_diff_density_max 1.2089
_refine_diff_density_min -0.6691
_refine_diff_density_rms 0.0910
_refine_ls_abs_structure_details 'Flack, H. D. (1983). Acta Cryst. A39, 876-881.'
_refine_ls_abs_structure_Flack 0.424(11)
_refine_ls_d_res_high 0.8409
_refine_ls_d_res_low 8.9172
_refine_ls_goodness_of_fit_ref 1.0323
_refine_ls_hydrogen_treatment mixed
_refine_ls_matrix_type full
_refine_ls_number_constraints 34
_refine_ls_number_parameters 247
_refine_ls_number_reflns 2926
_refine_ls_number_restraints 3
_refine_ls_restrained_S_all 1.0318
_refine_ls_R_factor_all 0.0371
_refine_ls_R_factor_gt 0.0352
_refine_ls_shift/su_max 0.0001
_refine_ls_shift/su_mean 0.0000
_refine_ls_structure_factor_coef Fsqd
_refine_ls_weighting_details 'w=1/[\s^2^(Fo^2^)+(0.0630P)^2^] where P=(Fo^2^+2Fc^2^)/3'
_refine_ls_weighting_scheme calc
_refine_ls_wR_factor_gt 0.0895
_refine_ls_wR_factor_ref 0.0906
_reflns_Friedel_coverage 0.870
_reflns_limit_h_max 13
_reflns_limit_h_min -13
_reflns_limit_k_max 14
_reflns_limit_k_min -14
_reflns_limit_l_max 15
_reflns_limit_l_min -15
_reflns_number_gt 2768
_reflns_number_total 2926
_reflns_threshold_expression I>=2u(I)
_cod_data_source_file d0nj01679a2.cif
_cod_data_source_block 1_CCDC2
_cod_depositor_comments 'Adding full bibliography for 7059562--7059565.cif.'
_cod_original_sg_symbol_Hall ' P 2ac 2ab'
_cod_database_code 7059565
_chemical_oxdiff_formula 'Ag1 C15 P1 B2 F4 N1 H21'
_reflns_odcompleteness_completeness 98.42
_reflns_odcompleteness_iscentric 1
_reflns_odcompleteness_theta 66.97
_olex2_refinement_description
;
1. Twinned data refinement
 Scales: 0.576(11)
 0.424(11)
2. Fixed Uiso
 At 1.2 times of:
  All B(H) groups, All C(H) groups
 At 1.5 times of:
  All C(H,H,H) groups
3. Restrained distances
 F2-B2 \\sim F4B-B2 \\sim F3A-B2
 with sigma of 0.02
4. Uiso/Uaniso restraints and constraints
F4B \\sim F4A \\sim F3B \\sim F3A: within 1.8A with sigma of 0.01 and sigma for
terminal atoms of 0.02 within 1.8A
5. Others
 Sof(F4B)=Sof(F3B)=1-FVAR(1)
 Sof(F4A)=Sof(F3A)=FVAR(1)
6.a Aromatic/amide H refined with riding coordinates:
 C15(H15), C11(H11), C7(H7), C14(H14), C8(H8), C9(H9), C5(H5), C13(H13),
 C6(H6), C12(H12)
6.b Idealised Me refined as rotating group:
 C1(H1a,H1b,H1c), C2(H2a,H2b,H2c), C3(H3a,H3b,H3c)
;
_olex2_submission_special_instructions 'No special instructions were received'

loop_
_space_group_symop_id
_space_group_symop_operation_xyz
1 x,y,z
2 x+1/2,-y+1/2,-z
3 -x,y+1/2,-z+1/2
4 -x+1/2,-y,z+1/2

loop_
_atom_site_label
_atom_site_type_symbol
_atom_site_fract_x
_atom_site_fract_y
_atom_site_fract_z
_atom_site_U_iso_or_equiv
_atom_site_adp_type
_atom_site_occupancy
_atom_site_refinement_flags_posn
_atom_site_refinement_flags_adp
_atom_site_disorder_group
Ag1 Ag 0.39463(3) 0.26441(3) 0.44845(3) 0.03945(14) Uani 1.000000 . . .
P1 P 0.55481(9) 0.26542(9) 0.57577(8) 0.0222(2) Uani 1.000000 . . .
F1 F 0.3580(2) 0.2554(2) 0.1487(2) 0.0377(6) Uani 1.000000 . . .
F2 F 0.5567(3) 0.2510(3) 0.1066(2) 0.0450(8) Uani 1.000000 D . .
F4A F 0.4946(11) 0.310(3) 0.2701(17) 0.052(5) Uani 0.62(8) . U 1
N1 N 0.4161(4) 0.2213(3) 0.7777(3) 0.0296(8) Uani 1.000000 . . .
F3A F 0.4869(14) 0.1365(15) 0.224(2) 0.057(4) Uani 0.62(8) D U 1
C15 C 0.7562(5) 0.3954(4) 0.6167(4) 0.0268(10) Uani 1.000000 . . .
H15 H 0.7664(5) 0.3542(4) 0.6788(4) 0.0322(12) Uiso 1.000000 R . .
C10 C 0.6609(4) 0.3743(3) 0.5480(4) 0.0248(9) Uani 1.000000 . . .
C4 C 0.6528(4) 0.1479(3) 0.5580(4) 0.0243(9) Uani 1.000000 . . .
C11 C 0.6479(5) 0.4357(3) 0.4565(5) 0.0312(10) Uani 1.000000 . . .
H11 H 0.5837(5) 0.4216(3) 0.4091(5) 0.0374(12) Uiso 1.000000 R . .
C7 C 0.7990(5) -0.0306(4) 0.5287(5) 0.0401(14) Uani 1.000000 . . .
H7 H 0.8483(5) -0.0917(4) 0.5184(5) 0.0482(16) Uiso 1.000000 R . .
C14 C 0.8361(5) 0.4778(4) 0.5927(4) 0.0326(11) Uani 1.000000 . . .
H14 H 0.9002(5) 0.4932(4) 0.6398(4) 0.0391(14) Uiso 1.000000 R . .
C8 C 0.7160(5) -0.0016(4) 0.4519(6) 0.0401(12) Uani 1.000000 . . .
H8 H 0.7092(5) -0.0428(4) 0.3894(6) 0.0481(15) Uiso 1.000000 R . .
C9 C 0.6431(4) 0.0873(4) 0.4662(5) 0.0319(11) Uani 1.000000 . . .
H9 H 0.5866(4) 0.1068(4) 0.4135(5) 0.0383(14) Uiso 1.000000 R . .
C1 C 0.4077(5) 0.2491(5) 0.8911(4) 0.0410(12) Uani 1.000000 . . .
H1a H 0.344(3) 0.207(3) 0.9240(8) 0.0615(18) Uiso 1.000000 GR . .
H1b H 0.4846(14) 0.234(3) 0.9256(8) 0.0615(18) Uiso 1.000000 GR . .
H1c H 0.389(4) 0.3252(9) 0.8984(4) 0.0615(18) Uiso 1.000000 GR . .
C5 C 0.7365(5) 0.1182(4) 0.6368(4) 0.0301(11) Uani 1.000000 . . .
H5 H 0.7430(5) 0.1579(4) 0.7002(4) 0.0361(13) Uiso 1.000000 R . .
C13 C 0.8237(5) 0.5372(4) 0.5020(5) 0.0377(12) Uani 1.000000 . . .
H13 H 0.8803(5) 0.5916(4) 0.4859(5) 0.0452(15) Uiso 1.000000 R . .
C6 C 0.8101(5) 0.0283(4) 0.6190(5) 0.0358(12) Uani 1.000000 . . .
H6 H 0.8681(5) 0.0083(4) 0.6702(5) 0.0430(15) Uiso 1.000000 R . .
C12 C 0.7294(5) 0.5176(4) 0.4352(5) 0.0360(12) Uani 1.000000 . . .
H12 H 0.7195(5) 0.5601(4) 0.3739(5) 0.0432(15) Uiso 1.000000 R . .
C2 C 0.4439(5) 0.1052(4) 0.7689(5) 0.0406(13) Uani 1.000000 . . .
H2a H 0.5265(15) 0.0922(6) 0.793(3) 0.0609(19) Uiso 1.000000 GR . .
H2b H 0.388(3) 0.0645(5) 0.813(3) 0.0609(19) Uiso 1.000000 GR . .
H2c H 0.436(4) 0.0826(8) 0.6954(8) 0.0609(19) Uiso 1.000000 GR . .
C3 C 0.2965(4) 0.2432(5) 0.7286(4) 0.0424(12) Uani 1.000000 . . .
H3a H 0.2348(8) 0.200(3) 0.764(2) 0.0636(19) Uiso 1.000000 GR . .
H3b H 0.2770(19) 0.3191(9) 0.736(3) 0.0636(19) Uiso 1.000000 GR . .
H3c H 0.2994(13) 0.225(3) 0.6537(9) 0.0636(19) Uiso 1.000000 GR . .
B1 B 0.5207(5) 0.2933(4) 0.7266(4) 0.0280(11) Uani 1.000000 . . .
B2 B 0.4730(5) 0.2451(5) 0.1859(4) 0.0306(11) Uani 1.000000 D . .
H1d H 0.594(5) 0.266(4) 0.775(5) 0.0367(13) Uiso 1.000000 R . .
H1e H 0.496(5) 0.373(4) 0.726(4) 0.024(13) Uiso 1.000000 . . .
F4B F 0.4970(18) 0.351(4) 0.235(5) 0.058(9) Uani 0.38(8) D U 2
F3B F 0.483(3) 0.175(6) 0.258(4) 0.067(12) Uani 0.38(8) . U 2

loop_
_atom_site_aniso_label
_atom_site_aniso_U_11
_atom_site_aniso_U_22
_atom_site_aniso_U_33
_atom_site_aniso_U_12
_atom_site_aniso_U_13
_atom_site_aniso_U_23
Ag1 0.02684(19) 0.0602(2) 0.03129(18) 0.00428(16) -0.00769(14) -0.00270(17)
P1 0.0201(5) 0.0221(4) 0.0244(5) -0.0009(4) -0.0020(4) 0.0021(4)
F1 0.0309(13) 0.0381(15) 0.0441(15) 0.0004(13) -0.0056(12) -0.0044(13)
F2 0.0367(15) 0.069(2) 0.0294(13) -0.0040(17) 0.0067(11) -0.0012(15)
F4A 0.043(4) 0.076(12) 0.038(6) -0.018(5) 0.012(4) -0.021(7)
N1 0.032(2) 0.0293(18) 0.0279(19) -0.0015(18) 0.0016(16) -0.0009(15)
F3A 0.049(4) 0.053(6) 0.068(9) 0.018(4) 0.010(5) 0.023(6)
C15 0.027(2) 0.025(2) 0.028(2) -0.001(2) 0.004(2) -0.0018(18)
C10 0.025(2) 0.0209(18) 0.029(2) 0.0003(16) 0.005(2) -0.003(2)
C4 0.021(2) 0.0220(18) 0.030(2) 0.0018(16) 0.000(2) 0.0012(19)
C11 0.036(3) 0.027(2) 0.030(3) 0.0044(19) 0.004(2) 0.002(2)
C7 0.033(3) 0.024(2) 0.063(4) 0.008(2) 0.011(3) 0.007(2)
C14 0.027(3) 0.024(2) 0.047(3) -0.002(2) 0.005(2) -0.010(2)
C8 0.044(3) 0.029(2) 0.047(3) -0.000(2) 0.006(3) -0.009(3)
C9 0.028(2) 0.029(2) 0.039(3) -0.0036(19) -0.000(2) -0.005(2)
C1 0.040(3) 0.056(3) 0.027(2) -0.005(3) 0.007(2) -0.004(2)
C5 0.032(3) 0.025(2) 0.034(3) -0.005(2) 0.005(2) 0.006(2)
C13 0.040(3) 0.021(2) 0.052(3) -0.002(2) 0.015(3) -0.001(2)
C6 0.032(3) 0.029(2) 0.047(3) 0.005(2) 0.007(2) 0.013(2)
C12 0.040(3) 0.026(2) 0.042(3) 0.006(2) 0.011(3) 0.004(2)
C2 0.042(3) 0.029(2) 0.051(3) -0.005(2) 0.013(3) 0.001(2)
C3 0.023(2) 0.055(3) 0.049(3) -0.005(3) -0.005(2) 0.007(3)
B1 0.029(3) 0.025(3) 0.030(3) -0.001(2) 0.006(2) 0.003(2)
B2 0.025(2) 0.043(3) 0.023(2) -0.002(3) -0.0003(19) -0.003(2)
F4B 0.056(7) 0.067(13) 0.052(18) -0.039(8) 0.014(8) -0.029(13)
F3B 0.061(9) 0.09(3) 0.056(15) 0.001(12) 0.012(9) 0.049(15)

loop_
_atom_type_symbol
_atom_type_scat_dispersion_real
_atom_type_scat_dispersion_imag
_atom_type_scat_Cromer_Mann_a1
_atom_type_scat_Cromer_Mann_a2
_atom_type_scat_Cromer_Mann_a3
_atom_type_scat_Cromer_Mann_a4
_atom_type_scat_Cromer_Mann_b1
_atom_type_scat_Cromer_Mann_b2
_atom_type_scat_Cromer_Mann_b3
_atom_type_scat_Cromer_Mann_b4
_atom_type_scat_Cromer_Mann_c
_atom_type_scat_source
_atom_type_scat_dispersion_source
C 0.01920 0.00962 2.31000 1.02000 1.58860 0.86500 20.84390 10.20750 0.56870 51.65120 0.215599998832 'International Tables Volume C Table 6.1.1.4 (pp. 500-502)' 'Henke, Gullikson and Davis, At. Data and Nucl. Data Tables, 1993, 54, 2'
B 0.00963 0.00408 2.05450 1.33260 1.09790 0.70680 23.21850 1.02100 60.34980 0.14030 -0.193200007081 'International Tables Volume C Table 6.1.1.4 (pp. 500-502)' 'Henke, Gullikson and Davis, At. Data and Nucl. Data Tables, 1993, 54, 2'
Ag 0.17562 4.27092 19.28080 16.68850 4.80450 1.04630 0.64460 7.47260 24.66050 99.81560 5.17899990082 'International Tables Volume C Table 6.1.1.4 (pp. 500-502)' 'Henke, Gullikson and Davis, At. Data and Nucl. Data Tables, 1993, 54, 2'
F 0.07536 0.05506 3.53920 2.64120 1.51700 1.02430 10.28250 4.29440 0.26150 26.14760 0.277599990368 'International Tables Volume C Table 6.1.1.4 (pp. 500-502)' 'Henke, Gullikson and Davis, At. Data and Nucl. Data Tables, 1993, 54, 2'
H 0.00000 0.00000 0.49300 0.32291 0.14019 0.04081 10.51090 26.12570 3.14236 57.79970 0.0030380000826 'International Tables Volume C Table 6.1.1.4 (pp. 500-502)' 'Henke, Gullikson and Davis, At. Data and Nucl. Data Tables, 1993, 54, 2'
N 0.03256 0.01839 12.21260 3.13220 2.01250 1.16630 0.00570 9.89330 28.99750 0.58260 -11.5290002823 'International Tables Volume C Table 6.1.1.4 (pp. 500-502)' 'Henke, Gullikson and Davis, At. Data and Nucl. Data Tables, 1993, 54, 2'
P 0.30359 0.43700 6.43450 4.17910 1.78000 1.49080 1.90670 27.15700 0.52600 68.16450 1.11489999294 'International Tables Volume C Table 6.1.1.4 (pp. 500-502)' 'Henke, Gullikson and Davis, At. Data and Nucl. Data Tables, 1993, 54, 2'

loop_
_exptl_crystal_face_index_h
_exptl_crystal_face_index_k
_exptl_crystal_face_index_l
_exptl_crystal_face_perp_dist
0.00 -8.00 1.99 0.0312
0.00 8.00 -1.99 0.0098
6.98 0.98 3.02 0.0966
-6.98 -0.98 -3.02 0.1116
-3.00 0.99 7.98 0.0371
3.00 -0.99 -7.98 0.0541
-3.99 6.01 -3.00 0.0505
-1.00 8.00 1.01 0.0161
0.00 1.99 7.99 0.0197
0.00 -1.99 -7.99 0.0197
0.00 -4.01 6.99 0.0187

loop_
_geom_angle_atom_site_label_1
_geom_angle_atom_site_label_2
_geom_angle_atom_site_label_3
_geom_angle
_geom_angle_site_symmetry_1
_geom_angle_site_symmetry_3
_geom_angle_publ_flag
C15 Ag1 P1 129.96(11) 2_456 . ?
C5 Ag1 P1 142.91(13) 2_456 . ?
C5 Ag1 C15 84.36(16) 2_456 2_456 ?
C10 P1 Ag1 110.50(17) . . ?
C4 P1 Ag1 110.53(17) . . ?
C4 P1 C10 100.92(18) . . ?
B1 P1 Ag1 120.57(17) . . ?
B1 P1 C10 100.2(2) . . ?
B1 P1 C4 111.8(2) . . ?
B2 F4A Ag1 119(2) . . ?
C2 N1 C1 108.3(4) . . ?
C3 N1 C1 107.8(4) . . ?
C3 N1 C2 109.4(4) . . ?
B1 N1 C1 107.8(4) . . ?
B1 N1 C2 111.5(4) . . ?
B1 N1 C3 111.8(4) . . ?
C10 C15 Ag1 95.9(3) . 2_556 ?
C14 C15 Ag1 96.9(3) . 2_556 ?
C14 C15 C10 119.1(5) . . ?
C15 C10 P1 120.5(4) . . ?
C11 C10 P1 120.0(4) . . ?
C11 C10 C15 119.5(4) . . ?
C9 C4 P1 119.4(4) . . ?
C5 C4 P1 120.7(4) . . ?
C5 C4 C9 119.9(4) . . ?
C12 C11 C10 119.8(5) . . ?
C6 C7 C8 120.4(5) . . ?
C13 C14 C15 121.2(5) . . ?
C9 C8 C7 120.3(6) . . ?
C8 C9 C4 120.0(5) . . ?
C4 C5 Ag1 90.1(3) . 2_556 ?
C6 C5 Ag1 89.5(3) . 2_556 ?
C6 C5 C4 118.5(5) . . ?
C12 C13 C14 119.8(5) . . ?
C5 C6 C7 120.8(5) . . ?
C13 C12 C11 120.5(5) . . ?
N1 B1 P1 115.4(3) . . ?
F2 B2 F1 112.0(4) . . ?
F3A B2 F4A 106.1(8) . . ?
F3B B2 F4B 107.4(13) . . ?

loop_
_geom_bond_atom_site_label_1
_geom_bond_atom_site_label_2
_geom_bond_distance
_geom_bond_site_symmetry_2
_geom_bond_publ_flag
Ag1 P1 2.4059(10) . ?
Ag1 F4A 2.59(3) . ?
Ag1 C15 2.657(5) 2_456 ?
Ag1 C5 2.535(5) 2_456 ?
P1 C10 1.837(4) . ?
P1 C4 1.845(4) . ?
P1 B1 1.984(6) . ?
F1 B2 1.369(6) . ?
F2 B2 1.374(6) . ?
F4A B2 1.363(13) . ?
N1 C1 1.485(6) . ?
N1 C2 1.490(6) . ?
N1 C3 1.494(6) . ?
N1 B1 1.608(6) . ?
F3A B2 1.450(13) . ?
C15 C10 1.397(7) . ?
C15 C14 1.395(7) . ?
C10 C11 1.401(8) . ?
C4 C9 1.395(7) . ?
C4 C5 1.417(7) . ?
C11 C12 1.395(7) . ?
C7 C8 1.391(9) . ?
C7 C6 1.369(8) . ?
C14 C13 1.379(8) . ?
C8 C9 1.388(7) . ?
C5 C6 1.410(8) . ?
C13 C12 1.371(9) . ?
B2 F4B 1.49(2) . ?
B2 F3B 1.28(3) . ?

loop_
_geom_torsion_atom_site_label_1
_geom_torsion_atom_site_label_2
_geom_torsion_atom_site_label_3
_geom_torsion_atom_site_label_4
_geom_torsion
_geom_torsion_site_symmetry_1
_geom_torsion_site_symmetry_2
_geom_torsion_site_symmetry_3
_geom_torsion_site_symmetry_4
_geom_torsion_publ_flag
Ag1 C15 C10 P1 78.0(2) 2_556 . . . ?
Ag1 C15 C10 C11 -100.9(3) 2_556 . . . ?
Ag1 C15 C14 C13 99.6(3) 2_556 . . . ?
Ag1 C5 C4 P1 -89.87(19) 2_556 . . . ?
Ag1 C5 C4 C9 90.7(3) 2_556 . . . ?
Ag1 C5 C6 C7 -91.4(3) 2_556 . . . ?
P1 C10 C15 C14 179.2(4) . . . . ?
P1 C10 C11 C12 -179.3(4) . . . . ?
P1 C4 C9 C8 -179.8(4) . . . . ?
P1 C4 C5 C6 -179.4(4) . . . . ?
P1 B1 N1 C1 177.1(4) . . . . ?
P1 B1 N1 C2 58.3(4) . . . . ?
P1 B1 N1 C3 -64.6(4) . . . . ?
C15 C10 C11 C12 -0.4(5) . . . . ?
C15 C14 C13 C12 1.9(6) . . . . ?
C10 C11 C12 C13 1.3(6) . . . . ?
C4 C9 C8 C7 -0.1(6) . . . . ?
C4 C5 C6 C7 -1.5(5) . . . . ?
C11 C12 C13 C14 -2.0(6) . . . . ?

loop_
_restr_equal_distance_atom_site_label_1
_restr_equal_distance_atom_site_label_2
_restr_equal_distance_site_symmetry_2
_restr_equal_distance_class_id
F2 B2 1 1
F3A B2 1 1
F4B B2 1 1

loop_
_restr_equal_distance_class_class_id
_restr_equal_distance_class_target_weight_param
_restr_equal_distance_class_average
_restr_equal_distance_class_esd
_restr_equal_distance_class_diff_max
1 0.0200 1.4369 0.0471 0.0631

loop_
_twin_individual_id
_twin_individual_mass_fraction_refined
1 0.576(11)
2 0.424(11)
